data_7126070
loop_
_publ_author_name
'Chai, Xiaomin'
'Huang, Hai-Hua'
'Liu, Huiping'
'Ke, Zhuofeng'
'Yong, Wen-Wen'
'Zhang, Ming-Tian'
'Cheng, Yuan-Sheng'
'Wei, Xian-Wen'
'Zhang, Liyan'
'Yuan, Guozan'

_publ_section_title
;
 Highly efficient and selective photocatalytic CO<sub>2</sub> to CO
 conversion in aqueous solution.
;
_journal_issue 27
_journal_name_full 'Chemical communications (Cambridge, England)'
_journal_page_first 3851
_journal_page_last 3854
_journal_paper_doi 10.1039/d0cc00879f
_journal_volume 56
_journal_year 2020
_chemical_formula_sum 'C47 H40 Cl2 Co2 N10 O16'
_chemical_formula_weight 1189.65
_space_group_crystal_system monoclinic
_space_group_IT_number 15
_space_group_name_Hall '-C 2yc'
_space_group_name_H-M_alt 'C 1 2/c 1'
_atom_sites_solution_hydrogens geom
_audit_creation_method SHELXL-2016/6
_audit_update_record
;
2019-09-21 deposited with the CCDC.	2020-02-25 downloaded from the CCDC.
;
_cell_angle_alpha 90
_cell_angle_beta 101.935(2)
_cell_angle_gamma 90
_cell_formula_units_Z 4
_cell_length_a 16.718(3)
_cell_length_b 13.417(2)
_cell_length_c 22.998(4)
_cell_measurement_reflns_used 3073
_cell_measurement_temperature 296(2)
_cell_measurement_theta_max 23.16
_cell_measurement_theta_min 2.27
_cell_volume 5047.1(15)
_computing_cell_refinement 'Bruker SMART'
_computing_data_collection 'Bruker SMART'
_computing_data_reduction 'Bruker SAINT'
_computing_molecular_graphics 'Bruker SHELXTL'
_computing_publication_material 'Bruker SHELXTL'
_computing_structure_refinement 'Bruker SHELXTL'
_computing_structure_solution 'Bruker SHELXTL'
_diffrn_ambient_temperature 296(2)
_diffrn_measured_fraction_theta_full 0.993
_diffrn_measured_fraction_theta_max 0.991
_diffrn_measurement_device_type 'CCD area detector'
_diffrn_measurement_method 'phi and omega scans'
_diffrn_radiation_type MoK\a
_diffrn_radiation_wavelength 0.71073
_diffrn_reflns_av_R_equivalents 0.0402
_diffrn_reflns_av_unetI/netI 0.0556
_diffrn_reflns_Laue_measured_fraction_full 0.993
_diffrn_reflns_Laue_measured_fraction_max 0.991
_diffrn_reflns_limit_h_max 21
_diffrn_reflns_limit_h_min -16
_diffrn_reflns_limit_k_max 17
_diffrn_reflns_limit_k_min -16
_diffrn_reflns_limit_l_max 23
_diffrn_reflns_limit_l_min -29
_diffrn_reflns_number 15504
_diffrn_reflns_point_group_measured_fraction_full 0.993
_diffrn_reflns_point_group_measured_fraction_max 0.991
_diffrn_reflns_theta_full 25.242
_diffrn_reflns_theta_max 27.573
_diffrn_reflns_theta_min 2.051
_diffrn_source 'sealed tube'
_exptl_absorpt_coefficient_mu 0.845
_exptl_crystal_colour Kermesinus
_exptl_crystal_density_diffrn 1.566
_exptl_crystal_description Block
_exptl_crystal_F_000 2432
_exptl_crystal_size_max 0.210
_exptl_crystal_size_mid 0.180
_exptl_crystal_size_min 0.180
_refine_diff_density_max 0.896
_refine_diff_density_min -0.645
_refine_diff_density_rms 0.105
_refine_ls_extinction_method none
_refine_ls_goodness_of_fit_ref 1.058
_refine_ls_hydrogen_treatment constr
_refine_ls_matrix_type full
_refine_ls_number_parameters 339
_refine_ls_number_reflns 5779
_refine_ls_number_restraints 394
_refine_ls_restrained_S_all 1.038
_refine_ls_R_factor_all 0.1082
_refine_ls_R_factor_gt 0.0751
_refine_ls_shift/su_max 0.007
_refine_ls_shift/su_mean 0.000
_refine_ls_structure_factor_coef Fsqd
_refine_ls_weighting_details 'w=1/[\s^2^(Fo^2^)+(0.1569P)^2^] where P=(Fo^2^+2Fc^2^)/3'
_refine_ls_weighting_scheme calc
_refine_ls_wR_factor_gt 0.2251
_refine_ls_wR_factor_ref 0.2523
_reflns_Friedel_coverage 0.000
_reflns_number_gt 3687
_reflns_number_total 5779
_reflns_threshold_expression 'I > 2\s(I)'
_cod_data_source_file d0cc00879f2.cif
_cod_data_source_block 1
_cod_depositor_comments 'Adding full bibliography for 7126070--7126074.cif.'
_cod_original_cell_volume 5046.8(15)
_cod_original_sg_symbol_H-M 'C 2/c'
_cod_database_code 7126070
_shelx_shelxl_version_number 2016/6
_shelx_space_group_comment
;
The symmetry employed for this shelxl refinement is uniquely defined
by the following loop, which should always be used as a source of
symmetry information in preference to the above space-group names.
They are only intended as comments.
;
_shelx_estimated_absorpt_t_min 0.843
_shelx_estimated_absorpt_t_max 0.863

loop_
_space_group_symop_operation_xyz
'x, y, z'
'-x, y, -z+1/2'
'x+1/2, y+1/2, z'
'-x+1/2, y+1/2, -z+1/2'
'-x, -y, -z'
'x, -y, z-1/2'
'-x+1/2, -y+1/2, -z'
'x+1/2, -y+1/2, z-1/2'

loop_
_atom_site_label
_atom_site_type_symbol
_atom_site_fract_x
_atom_site_fract_y
_atom_site_fract_z
_atom_site_U_iso_or_equiv
_atom_site_adp_type
_atom_site_occupancy
_atom_site_site_symmetry_order
_atom_site_calc_flag
_atom_site_refinement_flags_posn
_atom_site_refinement_flags_adp
_atom_site_refinement_flags_occupancy
_atom_site_disorder_assembly
_atom_site_disorder_group
Co1 Co 0.63319(3) 0.70178(4) 0.74604(2) 0.0430(2) Uani 1 1 d . U . . .
Cl1 Cl 0.40757(13) 0.78357(12) 0.48939(7) 0.0906(5) Uani 1 1 d . U . . .
O1 O 0.8698(2) 0.7639(4) 0.75735(18) 0.0809(12) Uani 1 1 d . U . . .
N1 N 0.6078(2) 0.6103(3) 0.67885(16) 0.0522(9) Uani 1 1 d . U . . .
C1 C 0.5389(3) 0.5621(4) 0.6578(2) 0.0663(13) Uani 1 1 d . U . . .
H1A H 0.495429 0.569476 0.677053 0.080 Uiso 1 1 calc R U . . .
O2 O 0.5353(2) 0.7076(3) 0.77347(16) 0.0666(9) Uani 1 1 d . U . . .
N2 N 0.7387(2) 0.7035(2) 0.72646(16) 0.0468(8) Uani 1 1 d . U . . .
C2 C 0.5289(5) 0.5006(4) 0.6078(3) 0.0921(19) Uani 1 1 d . U . . .
H2B H 0.479556 0.467870 0.594348 0.110 Uiso 1 1 calc R U . . .
O3 O 0.4547(4) 0.7210(4) 0.5283(2) 0.134(2) Uani 1 1 d . U . . .
N3 N 0.6785(2) 0.7928(2) 0.81027(16) 0.0472(8) Uani 1 1 d . U . . .
C3 C 0.5910(5) 0.4887(4) 0.5791(3) 0.0863(17) Uani 1 1 d . U . . .
H3B H 0.584247 0.448898 0.545367 0.104 Uiso 1 1 calc R U . . .
O4 O 0.3866(3) 0.8702(4) 0.5161(3) 0.131(2) Uani 1 1 d . U . . .
N4 N 0.6038(2) 0.8224(3) 0.69956(17) 0.0517(9) Uani 1 1 d . U . . .
C4 C 0.6653(4) 0.5365(4) 0.6004(2) 0.0722(14) Uani 1 1 d . U . . .
O5 O 0.3283(6) 0.7272(6) 0.4788(5) 0.194(3) Uani 1 1 d . U . . .
N5 N 0.6665(2) 0.6002(2) 0.80664(15) 0.0439(7) Uani 1 1 d . U . . .
C5 C 0.6721(3) 0.5981(3) 0.65156(18) 0.0535(10) Uani 1 1 d . U . . .
O6B O 0.3965(9) 0.7759(8) 0.4305(4) 0.128(4) Uani 0.5 1 d . U P . .
C6 C 0.7455(3) 0.6490(3) 0.67648(19) 0.0544(10) Uani 1 1 d . U . . .
C7 C 0.8129(4) 0.6421(4) 0.6490(3) 0.0743(14) Uani 1 1 d . U . . .
H7A H 0.861420 0.675663 0.664232 0.089 Uiso 1 1 calc R U . . .
C8 C 0.8046(5) 0.5822(6) 0.5974(3) 0.0955(19) Uani 1 1 d . U . . .
H8A H 0.847964 0.579148 0.577801 0.115 Uiso 1 1 calc R U . . .
C9 C 0.7350(6) 0.5285(5) 0.5749(3) 0.0936(18) Uani 1 1 d . U . . .
H9A H 0.733745 0.486449 0.542603 0.112 Uiso 1 1 calc R U . . .
C10 C 0.7978(3) 0.7541(4) 0.7618(2) 0.0535(10) Uani 1 1 d . U . . .
C11 C 0.7670(3) 0.8086(4) 0.8105(2) 0.0604(12) Uani 1 1 d . U . . .
H11A H 0.798863 0.787229 0.848588 0.072 Uiso 1 1 calc R U . . .
H11B H 0.776540 0.879363 0.806629 0.072 Uiso 1 1 calc R U . . .
C12 C 0.6318(3) 0.8880(3) 0.7984(2) 0.0624(12) Uani 1 1 d . U . . .
H12A H 0.582434 0.884272 0.814231 0.075 Uiso 1 1 calc R U . . .
H12B H 0.664699 0.942933 0.817593 0.075 Uiso 1 1 calc R U . . .
C13 C 0.6102(3) 0.9050(3) 0.7332(2) 0.0589(12) Uani 1 1 d . U . . .
C14 C 0.5939(4) 0.9991(4) 0.7087(3) 0.0741(15) Uani 1 1 d . U . . .
H14A H 0.598646 1.055707 0.732474 0.089 Uiso 1 1 calc R U . . .
C15 C 0.5703(4) 1.0054(4) 0.6474(3) 0.0820(18) Uani 1 1 d . U . . .
H15A H 0.558555 1.067170 0.629364 0.098 Uiso 1 1 calc R U . . .
C16 C 0.5643(3) 0.9219(4) 0.6136(3) 0.0755(15) Uani 1 1 d . U . . .
H16A H 0.548389 0.926512 0.572506 0.091 Uiso 1 1 calc R U . . .
C17 C 0.5817(3) 0.8308(4) 0.6401(2) 0.0615(12) Uani 1 1 d . U . . .
H17A H 0.578063 0.773906 0.616620 0.074 Uiso 1 1 calc R U . . .
C18 C 0.6674(3) 0.7461(3) 0.86683(19) 0.0550(11) Uani 1 1 d . U . . .
H18A H 0.611841 0.756198 0.872105 0.066 Uiso 1 1 calc R U . . .
H18B H 0.704627 0.775639 0.900347 0.066 Uiso 1 1 calc R U . . .
C19 C 0.6848(3) 0.6367(3) 0.86296(19) 0.0507(10) Uani 1 1 d . U . . .
C20 C 0.7133(4) 0.5768(4) 0.9113(2) 0.0690(14) Uani 1 1 d . U . . .
H20A H 0.726189 0.604321 0.949191 0.083 Uiso 1 1 calc R U . . .
C21 C 0.7227(4) 0.4771(4) 0.9035(2) 0.0765(16) Uani 1 1 d . U . . .
H21A H 0.743255 0.435994 0.935724 0.092 Uiso 1 1 calc R U . . .
C22 C 0.7010(4) 0.4383(4) 0.8465(2) 0.0683(14) Uani 1 1 d . U . . .
H22A H 0.704886 0.370219 0.840099 0.082 Uiso 1 1 calc R U . . .
C23 C 0.6737(3) 0.5013(3) 0.7998(2) 0.0547(11) Uani 1 1 d . U . . .
H23A H 0.659559 0.474550 0.761715 0.066 Uiso 1 1 calc R U . . .
O7 O 1.0183(15) 0.8189(18) 0.8162(12) 0.437(13) Uiso 1 1 d D U . . .
C24 C 1.000000 0.851(7) 0.750000 0.68(5) Uiso 1 2 d DS U P . .
O6A O 0.4822(11) 0.8179(12) 0.4710(8) 0.168(5) Uiso 0.5 1 d . U P . .
O6 O 0.5960(13) 0.6920(14) 0.4481(10) 0.367(10) Uiso 1 1 d . . . . .

loop_
_atom_site_aniso_label
_atom_site_aniso_U_11
_atom_site_aniso_U_22
_atom_site_aniso_U_33
_atom_site_aniso_U_23
_atom_site_aniso_U_13
_atom_site_aniso_U_12
Co1 0.0496(4) 0.0385(3) 0.0373(4) -0.0037(2) 0.0009(2) -0.0033(2)
Cl1 0.1325(15) 0.0799(10) 0.0508(8) 0.0024(7) -0.0009(8) 0.0082(9)
O1 0.055(2) 0.107(3) 0.078(3) 0.015(2) 0.0085(18) -0.010(2)
N1 0.066(2) 0.0399(17) 0.0443(19) -0.0082(15) -0.0039(16) -0.0005(16)
C1 0.067(3) 0.052(3) 0.071(3) -0.020(2) -0.008(2) -0.006(2)
O2 0.0572(19) 0.093(3) 0.0454(19) -0.0020(16) -0.0002(15) 0.0018(16)
N2 0.056(2) 0.0431(18) 0.0402(19) 0.0005(14) 0.0071(15) -0.0012(14)
C2 0.108(4) 0.066(3) 0.083(4) -0.028(3) -0.026(3) 0.006(3)
O3 0.193(6) 0.112(4) 0.073(3) 0.003(3) -0.027(4) 0.041(4)
N3 0.060(2) 0.0398(17) 0.0389(18) -0.0033(14) 0.0024(15) -0.0042(14)
C3 0.136(5) 0.056(3) 0.051(3) -0.023(2) -0.017(3) 0.025(3)
O4 0.152(5) 0.091(3) 0.131(5) -0.043(3) -0.015(4) 0.015(3)
N4 0.058(2) 0.0434(17) 0.046(2) -0.0007(15) -0.0069(16) -0.0011(15)
C4 0.120(4) 0.057(3) 0.034(2) -0.004(2) 0.001(2) 0.025(3)
O5 0.171(6) 0.138(5) 0.243(9) -0.021(6) -0.026(6) -0.034(4)
N5 0.0529(18) 0.0389(16) 0.0396(17) -0.0016(14) 0.0088(14) -0.0036(15)
C5 0.079(3) 0.043(2) 0.034(2) 0.0043(17) 0.0027(19) 0.013(2)
O6B 0.222(10) 0.099(6) 0.038(4) -0.012(4) -0.035(5) 0.040(6)
C6 0.076(3) 0.049(2) 0.037(2) 0.0108(18) 0.0096(19) 0.014(2)
C7 0.089(4) 0.077(3) 0.064(3) 0.020(3) 0.032(3) 0.018(3)
C8 0.140(5) 0.098(5) 0.064(4) 0.015(3) 0.057(4) 0.034(4)
C9 0.160(5) 0.082(4) 0.043(3) 0.003(3) 0.031(3) 0.035(4)
C10 0.052(2) 0.058(3) 0.047(2) 0.014(2) 0.0017(18) -0.005(2)
C11 0.067(3) 0.061(3) 0.048(3) 0.001(2) -0.002(2) -0.019(2)
C12 0.087(3) 0.036(2) 0.057(3) -0.0063(19) -0.002(2) 0.003(2)
C13 0.067(3) 0.041(2) 0.059(3) 0.0024(19) -0.009(2) -0.002(2)
C14 0.091(4) 0.044(2) 0.076(3) 0.005(2) -0.010(3) -0.003(2)
C15 0.098(4) 0.053(3) 0.079(4) 0.023(3) -0.020(3) -0.003(3)
C16 0.083(4) 0.072(3) 0.059(3) 0.015(2) -0.014(3) -0.004(3)
C17 0.069(3) 0.061(3) 0.046(2) 0.006(2) -0.007(2) -0.004(2)
C18 0.082(3) 0.043(2) 0.038(2) -0.0048(18) 0.007(2) -0.003(2)
C19 0.066(3) 0.041(2) 0.043(2) -0.0006(17) 0.0079(19) -0.0082(19)
C20 0.106(4) 0.055(3) 0.043(2) 0.003(2) 0.006(3) -0.005(3)
C21 0.119(5) 0.051(3) 0.053(3) 0.014(2) 0.004(3) 0.004(3)
C22 0.100(4) 0.047(2) 0.058(3) 0.004(2) 0.017(3) 0.004(2)
C23 0.073(3) 0.042(2) 0.050(2) -0.0018(19) 0.013(2) -0.003(2)

loop_
_atom_type_symbol
_atom_type_description
_atom_type_scat_dispersion_real
_atom_type_scat_dispersion_imag
_atom_type_scat_source
C C 0.0033 0.0016 'International Tables Vol C Tables 4.2.6.8 and 6.1.1.4'
H H 0.0000 0.0000 'International Tables Vol C Tables 4.2.6.8 and 6.1.1.4'
N N 0.0061 0.0033 'International Tables Vol C Tables 4.2.6.8 and 6.1.1.4'
O O 0.0106 0.0060 'International Tables Vol C Tables 4.2.6.8 and 6.1.1.4'
Cl Cl 0.1484 0.1585 'International Tables Vol C Tables 4.2.6.8 and 6.1.1.4'
Co Co 0.3494 0.9721 'International Tables Vol C Tables 4.2.6.8 and 6.1.1.4'

loop_
_geom_angle_atom_site_label_1
_geom_angle_atom_site_label_2
_geom_angle_atom_site_label_3
_geom_angle
_geom_angle_site_symmetry_1
_geom_angle_site_symmetry_3
_geom_angle_publ_flag
O2 Co1 N2 173.33(15) . . ?
O2 Co1 N4 90.66(16) . . ?
N2 Co1 N4 90.05(16) . . ?
O2 Co1 N3 87.03(16) . . ?
N2 Co1 N3 86.43(16) . . ?
N4 Co1 N3 84.79(14) . . ?
O2 Co1 N5 85.89(15) . . ?
N2 Co1 N5 92.07(14) . . ?
N4 Co1 N5 167.98(15) . . ?
N3 Co1 N5 83.53(15) . . ?
O2 Co1 N1 103.33(16) . . ?
N2 Co1 N1 83.19(16) . . ?
N4 Co1 N1 95.70(15) . . ?
N3 Co1 N1 169.61(17) . . ?
N5 Co1 N1 96.30(15) . . ?
O6B Cl1 O3 124.3(5) . . ?
O6B Cl1 O4 121.2(5) . . ?
O3 Cl1 O4 113.0(4) . . ?
O6B Cl1 O5 82.2(8) . . ?
O3 Cl1 O5 99.7(5) . . ?
O4 Cl1 O5 101.4(5) . . ?
O6B Cl1 O6A 71.3(9) . . ?
O3 Cl1 O6A 88.4(7) . . ?
O4 Cl1 O6A 99.8(7) . . ?
O5 Cl1 O6A 152.1(8) . . ?
C1 N1 C5 118.9(4) . . ?
C1 N1 Co1 128.9(4) . . ?
C5 N1 Co1 112.2(3) . . ?
N1 C1 C2 122.4(6) . . ?
N1 C1 H1A 118.8 . . ?
C2 C1 H1A 118.8 . . ?
O2 O2 Co1 112.9(4) 2_656 . ?
C10 N2 C6 126.8(4) . . ?
C10 N2 Co1 117.9(3) . . ?
C6 N2 Co1 115.3(3) . . ?
C3 C2 C1 120.0(6) . . ?
C3 C2 H2B 120.0 . . ?
C1 C2 H2B 120.0 . . ?
C11 N3 C12 111.1(4) . . ?
C11 N3 C18 111.1(4) . . ?
C12 N3 C18 111.4(4) . . ?
C11 N3 Co1 108.7(3) . . ?
C12 N3 Co1 106.9(3) . . ?
C18 N3 Co1 107.4(2) . . ?
C2 C3 C4 119.5(5) . . ?
C2 C3 H3B 120.2 . . ?
C4 C3 H3B 120.2 . . ?
C17 N4 C13 119.3(4) . . ?
C17 N4 Co1 127.8(3) . . ?
C13 N4 Co1 112.9(3) . . ?
C3 C4 C9 124.8(6) . . ?
C3 C4 C5 118.1(6) . . ?
C9 C4 C5 117.1(6) . . ?
C23 N5 C19 117.4(4) . . ?
C23 N5 Co1 128.8(3) . . ?
C19 N5 Co1 113.9(3) . . ?
N1 C5 C4 121.0(5) . . ?
N1 C5 C6 117.1(4) . . ?
C4 C5 C6 121.9(5) . . ?
Cl1 O6B O6A 58.3(7) . . ?
N2 C6 C7 128.2(5) . . ?
N2 C6 C5 112.1(4) . . ?
C7 C6 C5 119.6(5) . . ?
C6 C7 C8 117.8(6) . . ?
C6 C7 H7A 121.1 . . ?
C8 C7 H7A 121.1 . . ?
C9 C8 C7 122.7(6) . . ?
C9 C8 H8A 118.6 . . ?
C7 C8 H8A 118.6 . . ?
C8 C9 C4 120.7(6) . . ?
C8 C9 H9A 119.6 . . ?
C4 C9 H9A 119.6 . . ?
O1 C10 N2 128.1(5) . . ?
O1 C10 C11 119.8(4) . . ?
N2 C10 C11 112.1(4) . . ?
N3 C11 C10 114.7(4) . . ?
N3 C11 H11A 108.6 . . ?
C10 C11 H11A 108.6 . . ?
N3 C11 H11B 108.6 . . ?
C10 C11 H11B 108.6 . . ?
H11A C11 H11B 107.6 . . ?
C13 C12 N3 109.0(4) . . ?
C13 C12 H12A 109.9 . . ?
N3 C12 H12A 109.9 . . ?
C13 C12 H12B 109.9 . . ?
N3 C12 H12B 109.9 . . ?
H12A C12 H12B 108.3 . . ?
N4 C13 C14 122.1(5) . . ?
N4 C13 C12 115.4(4) . . ?
C14 C13 C12 122.4(5) . . ?
C13 C14 C15 117.4(5) . . ?
C13 C14 H14A 121.3 . . ?
C15 C14 H14A 121.3 . . ?
C16 C15 C14 120.3(5) . . ?
C16 C15 H15A 119.8 . . ?
C14 C15 H15A 119.8 . . ?
C15 C16 C17 119.9(5) . . ?
C15 C16 H16A 120.0 . . ?
C17 C16 H16A 120.0 . . ?
N4 C17 C16 121.0(5) . . ?
N4 C17 H17A 119.5 . . ?
C16 C17 H17A 119.5 . . ?
N3 C18 C19 107.4(3) . . ?
N3 C18 H18A 110.2 . . ?
C19 C18 H18A 110.2 . . ?
N3 C18 H18B 110.2 . . ?
C19 C18 H18B 110.2 . . ?
H18A C18 H18B 108.5 . . ?
N5 C19 C20 122.1(4) . . ?
N5 C19 C18 113.6(4) . . ?
C20 C19 C18 124.2(4) . . ?
C21 C20 C19 119.9(5) . . ?
C21 C20 H20A 120.1 . . ?
C19 C20 H20A 120.1 . . ?
C20 C21 C22 118.5(5) . . ?
C20 C21 H21A 120.8 . . ?
C22 C21 H21A 120.8 . . ?
C23 C22 C21 119.4(5) . . ?
C23 C22 H22A 120.3 . . ?
C21 C22 H22A 120.3 . . ?
N5 C23 C22 122.7(4) . . ?
N5 C23 H23A 118.7 . . ?
C22 C23 H23A 118.7 . . ?
O7 C24 O7 148(7) . 2_756 ?
Cl1 O6A O6B 50.4(7) . . ?

loop_
_geom_bond_atom_site_label_1
_geom_bond_atom_site_label_2
_geom_bond_distance
_geom_bond_site_symmetry_2
_geom_bond_publ_flag
Co1 O2 1.873(4) . ?
Co1 N2 1.909(4) . ?
Co1 N4 1.946(4) . ?
Co1 N3 1.946(3) . ?
Co1 N5 1.946(3) . ?
Co1 N1 1.950(4) . ?
Cl1 O6B 1.332(9) . ?
Cl1 O3 1.354(5) . ?
Cl1 O4 1.393(5) . ?
Cl1 O5 1.502(8) . ?
Cl1 O6A 1.473(17) . ?
O1 C10 1.235(5) . ?
N1 C1 1.322(6) . ?
N1 C5 1.363(6) . ?
C1 C2 1.397(8) . ?
C1 H1A 0.9300 . ?
O2 O2 1.425(7) 2_656 ?
N2 C10 1.329(6) . ?
N2 C6 1.386(6) . ?
C2 C3 1.350(9) . ?
C2 H2B 0.9300 . ?
N3 C11 1.494(6) . ?
N3 C12 1.492(5) . ?
N3 C18 1.490(6) . ?
C3 C4 1.393(9) . ?
C3 H3B 0.9300 . ?
N4 C17 1.345(6) . ?
N4 C13 1.343(6) . ?
C4 C9 1.413(9) . ?
C4 C5 1.422(6) . ?
N5 C23 1.345(5) . ?
N5 C19 1.359(5) . ?
C5 C6 1.419(7) . ?
O6B O6A 1.64(2) . ?
C6 C7 1.404(7) . ?
C7 C8 1.417(9) . ?
C7 H7A 0.9300 . ?
C8 C9 1.376(10) . ?
C8 H8A 0.9300 . ?
C9 H9A 0.9300 . ?
C10 C11 1.513(7) . ?
C11 H11A 0.9700 . ?
C11 H11B 0.9700 . ?
C12 C13 1.485(7) . ?
C12 H12A 0.9700 . ?
C12 H12B 0.9700 . ?
C13 C14 1.386(7) . ?
C14 C15 1.386(8) . ?
C14 H14A 0.9300 . ?
C15 C16 1.354(8) . ?
C15 H15A 0.9300 . ?
C16 C17 1.370(7) . ?
C16 H16A 0.9300 . ?
C17 H17A 0.9300 . ?
C18 C19 1.502(6) . ?
C18 H18A 0.9700 . ?
C18 H18B 0.9700 . ?
C19 C20 1.374(6) . ?
C20 C21 1.364(7) . ?
C20 H20A 0.9300 . ?
C21 C22 1.388(8) . ?
C21 H21A 0.9300 . ?
C22 C23 1.369(7) . ?
C22 H22A 0.9300 . ?
C23 H23A 0.9300 . ?
O7 C24 1.548(19) . ?
